data_4305694
loop_
_publ_author_name
'Gang Si'
'Wen-Guang Wang'
'Hong-Yan Wang'
'Chen-Ho Tung'
'Li-Zhu Wu'

_publ_section_title
;
Facile Synthesis and Functionality-Dependent Electrochemistry of Fe-Only
Hydrogenase Mimics
;
_journal_name_full 'Inorganic Chemistry'
_journal_page_first 8101
_journal_page_last 8111
_journal_paper_doi 10.1021/ic800676y
_journal_volume 47
_journal_year 2008
_chemical_formula_sum 'C22 H13 Fe2 N O6 S2'
_chemical_formula_weight 563.15
_chemical_name_systematic
; 
 ? 
;
_space_group_IT_number 14
_symmetry_cell_setting monoclinic
_symmetry_space_group_name_Hall '-P 2yn'
_symmetry_space_group_name_H-M 'P 1 21/n 1'
_atom_sites_solution_hydrogens geom
_atom_sites_solution_primary direct
_atom_sites_solution_secondary difmap
_audit_creation_method SHELXL-97
_cell_angle_alpha 90.00
_cell_angle_beta 91.499(3)
_cell_angle_gamma 90.00
_cell_formula_units_Z 4
_cell_length_a 7.9750(13)
_cell_length_b 9.4039(15)
_cell_length_c 32.050(5)
_cell_measurement_reflns_used 7064
_cell_measurement_temperature 294(2)
_cell_measurement_theta_max 26.42
_cell_measurement_theta_min 2.54
_cell_volume 2402.8(7)
_computing_cell_refinement 'Bruker SMART'
_computing_data_collection 'Bruker SMART'
_computing_data_reduction 'Bruker SAINT'
_computing_molecular_graphics 'Bruker SHELXTL'
_computing_publication_material 'Bruker SHELXTL'
_computing_structure_refinement 'SHELXL-97 (Sheldrick, 1997)'
_computing_structure_solution 'SHELXS-97 (Sheldrick, 1990)'
_diffrn_ambient_temperature 294(2)
_diffrn_measured_fraction_theta_full 0.983
_diffrn_measured_fraction_theta_max 0.983
_diffrn_measurement_device_type 'CCD area detector'
_diffrn_measurement_method 'phi and omega scans'
_diffrn_radiation_monochromator graphite
_diffrn_radiation_source 'fine-focus sealed tube'
_diffrn_radiation_type MoK\a
_diffrn_radiation_wavelength 0.71073
_diffrn_reflns_av_R_equivalents 0.0296
_diffrn_reflns_av_sigmaI/netI 0.0339
_diffrn_reflns_limit_h_max 9
_diffrn_reflns_limit_h_min -9
_diffrn_reflns_limit_k_max 10
_diffrn_reflns_limit_k_min -11
_diffrn_reflns_limit_l_max 29
_diffrn_reflns_limit_l_min -40
_diffrn_reflns_number 13144
_diffrn_reflns_theta_full 26.47
_diffrn_reflns_theta_max 26.47
_diffrn_reflns_theta_min 1.27
_exptl_absorpt_coefficient_mu 1.418
_exptl_absorpt_correction_T_max 0.7844
_exptl_absorpt_correction_T_min 0.7646
_exptl_absorpt_correction_type multi-scan
_exptl_absorpt_process_details SADABS
_exptl_crystal_density_diffrn 1.557
_exptl_crystal_density_meas ?
_exptl_crystal_density_method 'not measured'
_exptl_crystal_F_000 1136
_exptl_crystal_size_max 0.20
_exptl_crystal_size_mid 0.18
_exptl_crystal_size_min 0.18
_refine_diff_density_max 0.398
_refine_diff_density_min -0.522
_refine_diff_density_rms 0.089
_refine_ls_extinction_method none
_refine_ls_goodness_of_fit_ref 1.229
_refine_ls_hydrogen_treatment constr
_refine_ls_matrix_type full
_refine_ls_number_parameters 298
_refine_ls_number_reflns 4879
_refine_ls_number_restraints 0
_refine_ls_restrained_S_all 1.229
_refine_ls_R_factor_all 0.0636
_refine_ls_R_factor_gt 0.0533
_refine_ls_shift/su_max 0.000
_refine_ls_shift/su_mean 0.000
_refine_ls_structure_factor_coef Fsqd
_refine_ls_weighting_details 'calc w=1/[\s^2^(Fo^2^)+(0.0282P)^2^+5.3715P] where P=(Fo^2^+2Fc^2^)/3'
_refine_ls_weighting_scheme calc
_refine_ls_wR_factor_gt 0.1272
_refine_ls_wR_factor_ref 0.1311
_reflns_number_gt 4054
_reflns_number_total 4879
_reflns_threshold_expression >2sigma(I)
_cod_data_source_file ic800676y_si_003_5.cif
_cod_data_source_block 8
_cod_depositor_comments
;
The following automatic conversions were performed:
'_symmetry_cell_setting' value 'Monoclinic' changed to 'monoclinic'
according to '/home/saulius/struct/CIF-dictionaries/cif_core.dic'
dictionary named 'cif_core.dic' version 2.4.1 from
2010-06-29.

'_exptl_absorpt_correction_type' value 'MULTI-SCAN' changed
to 'multi-scan' according to
'/home/saulius/struct/CIF-dictionaries/cif_core.dic' dictionary named
'cif_core.dic' version 2.4.1 from
2010-06-29.

'_refine_ls_hydrogen_treatment' value 'CONSTR' changed to
'constr' according to '/home/saulius/struct/CIF-dictionaries/cif_core.dic'
dictionary named 'cif_core.dic' version 2.4.1 from 2010-06-29.

Automatic conversion script
Id: cif_fix_enum 1527 2010-12-29 10:47:43Z saulius 

The following automatic conversions were performed:

'_exptl_crystal_density_meas' value 'NONE' was changed to '?' - the
value is perceived as not measured.

Automatic conversion script
Id: cif_fix_values 3008 2015-01-20 13:52:24Z robertas 
;
_cod_database_code 4305694

loop_
_symmetry_equiv_pos_as_xyz
'x, y, z'
'-x+1/2, y+1/2, -z+1/2'
'-x, -y, -z'
'x-1/2, -y-1/2, z-1/2'

loop_
_atom_site_label
_atom_site_type_symbol
_atom_site_fract_x
_atom_site_fract_y
_atom_site_fract_z
_atom_site_U_iso_or_equiv
_atom_site_adp_type
_atom_site_occupancy
_atom_site_symmetry_multiplicity
_atom_site_calc_flag
_atom_site_refinement_flags
_atom_site_disorder_assembly
_atom_site_disorder_group
Fe1 Fe 0.48715(8) 0.22146(6) 0.078616(19) 0.03825(17) Uani 1 1 d . . .
Fe2 Fe 0.19870(8) 0.26486(7) 0.04628(2) 0.04476(19) Uani 1 1 d . . .
S1 S 0.24643(14) 0.23428(12) 0.11624(3) 0.0402(3) Uani 1 1 d . . .
S2 S 0.40280(15) 0.43553(12) 0.05204(4) 0.0426(3) Uani 1 1 d . . .
N1 N 0.3505(5) 0.5118(4) 0.13678(13) 0.0490(10) Uani 1 1 d . . .
O1 O 0.4872(7) -0.0836(4) 0.09964(18) 0.1032(18) Uani 1 1 d . . .
O2 O 0.6558(6) 0.1664(6) -0.00071(14) 0.0996(16) Uani 1 1 d . . .
O3 O 0.8011(4) 0.2915(5) 0.12670(12) 0.0675(11) Uani 1 1 d . . .
O4 O 0.0346(7) -0.0178(5) 0.04899(15) 0.1015(17) Uani 1 1 d . . .
O5 O 0.2623(6) 0.2458(5) -0.04441(13) 0.0887(14) Uani 1 1 d . . .
O6 O -0.1041(6) 0.4474(6) 0.04210(17) 0.1043(19) Uani 1 1 d . . .
C1 C 0.4876(7) 0.0338(6) 0.09123(18) 0.0599(14) Uani 1 1 d . . .
C2 C 0.5917(7) 0.1883(6) 0.02999(17) 0.0591(13) Uani 1 1 d . . .
C3 C 0.6753(6) 0.2675(5) 0.10974(15) 0.0469(11) Uani 1 1 d . . .
C4 C 0.0995(7) 0.0904(7) 0.04717(17) 0.0633(15) Uani 1 1 d . . .
C5 C 0.2380(7) 0.2541(6) -0.00974(18) 0.0606(14) Uani 1 1 d . . .
C6 C 0.0124(7) 0.3756(7) 0.04392(18) 0.0627(15) Uani 1 1 d . . .
C7 C 0.2160(6) 0.4106(5) 0.14229(16) 0.0496(12) Uani 1 1 d . . .
H7A H 0.1124 0.4523 0.1315 0.060 Uiso 1 1 calc R . .
H7B H 0.2033 0.3947 0.1719 0.060 Uiso 1 1 calc R . .
C8 C 0.3583(7) 0.5655(5) 0.09449(16) 0.0561(13) Uani 1 1 d . . .
H8A H 0.4441 0.6386 0.0941 0.067 Uiso 1 1 calc R . .
H8B H 0.2521 0.6113 0.0877 0.067 Uiso 1 1 calc R . .
C9 C 0.4968(6) 0.5014(5) 0.16299(15) 0.0457(11) Uani 1 1 d . . .
C10 C 0.5172(6) 0.3946(5) 0.19353(14) 0.0470(11) Uani 1 1 d . . .
H10 H 0.4334 0.3268 0.1964 0.056 Uiso 1 1 calc R . .
C11 C 0.6597(7) 0.3879(5) 0.21950(15) 0.0542(12) Uani 1 1 d . . .
H11 H 0.6688 0.3163 0.2395 0.065 Uiso 1 1 calc R . .
C12 C 0.7909(7) 0.4883(5) 0.21599(16) 0.0539(12) Uani 1 1 d . . .
C13 C 0.7688(7) 0.5955(6) 0.1861(2) 0.0648(15) Uani 1 1 d . . .
H13 H 0.8522 0.6638 0.1835 0.078 Uiso 1 1 calc R . .
C14 C 0.6268(7) 0.6034(5) 0.16027(18) 0.0613(14) Uani 1 1 d . . .
H14 H 0.6168 0.6767 0.1409 0.074 Uiso 1 1 calc R . .
C15 C 0.9406(8) 0.4825(6) 0.24233(18) 0.0639(14) Uani 1 1 d . . .
C16 C 1.0702(7) 0.4810(6) 0.26245(18) 0.0618(14) Uani 1 1 d . . .
C17 C 1.2261(6) 0.4809(6) 0.28640(16) 0.0535(12) Uani 1 1 d . . .
C18 C 1.2596(7) 0.3761(6) 0.31752(19) 0.0634(14) Uani 1 1 d . . .
H18 H 1.1797 0.3070 0.3230 0.076 Uiso 1 1 calc R . .
C19 C 1.4091(9) 0.3767(7) 0.3395(2) 0.0738(17) Uani 1 1 d . . .
H19 H 1.4291 0.3082 0.3599 0.089 Uiso 1 1 calc R . .
C20 C 1.5303(8) 0.4767(8) 0.3318(2) 0.079(2) Uani 1 1 d . . .
H20 H 1.6318 0.4745 0.3467 0.094 Uiso 1 1 calc R . .
C21 C 1.5011(8) 0.5807(7) 0.3018(2) 0.0733(18) Uani 1 1 d . . .
H21 H 1.5827 0.6491 0.2972 0.088 Uiso 1 1 calc R . .
C22 C 1.3517(7) 0.5840(6) 0.27875(17) 0.0628(15) Uani 1 1 d . . .
H22 H 1.3338 0.6532 0.2584 0.075 Uiso 1 1 calc R . .

loop_
_atom_site_aniso_label
_atom_site_aniso_U_11
_atom_site_aniso_U_22
_atom_site_aniso_U_33
_atom_site_aniso_U_23
_atom_site_aniso_U_13
_atom_site_aniso_U_12
Fe1 0.0420(3) 0.0325(3) 0.0405(3) -0.0007(3) 0.0055(3) 0.0007(3)
Fe2 0.0446(4) 0.0476(4) 0.0420(4) 0.0037(3) -0.0003(3) -0.0067(3)
S1 0.0428(6) 0.0381(6) 0.0400(6) 0.0021(5) 0.0066(4) -0.0073(5)
S2 0.0485(6) 0.0376(6) 0.0421(6) 0.0074(5) 0.0059(5) -0.0044(5)
N1 0.058(2) 0.034(2) 0.055(2) -0.0050(18) 0.0062(19) 0.0023(18)
O1 0.147(5) 0.036(2) 0.129(4) 0.009(2) 0.040(4) 0.016(2)
O2 0.104(4) 0.139(5) 0.058(3) -0.021(3) 0.029(2) 0.024(3)
O3 0.045(2) 0.098(3) 0.059(2) -0.007(2) -0.0054(17) 0.006(2)
O4 0.135(4) 0.089(3) 0.079(3) 0.004(3) -0.016(3) -0.068(3)
O5 0.111(4) 0.108(4) 0.048(2) -0.009(2) 0.011(2) -0.018(3)
O6 0.064(3) 0.137(5) 0.113(4) 0.059(4) 0.012(3) 0.034(3)
C1 0.075(4) 0.040(3) 0.065(3) -0.001(2) 0.017(3) 0.006(2)
C2 0.060(3) 0.068(3) 0.050(3) -0.007(3) 0.005(2) 0.010(3)
C3 0.047(3) 0.048(3) 0.046(3) -0.001(2) 0.009(2) 0.006(2)
C4 0.065(4) 0.075(4) 0.049(3) -0.003(3) -0.008(3) -0.022(3)
C5 0.061(3) 0.066(4) 0.055(3) -0.004(3) 0.000(2) -0.009(3)
C6 0.047(3) 0.079(4) 0.061(3) 0.026(3) 0.002(3) -0.006(3)
C7 0.044(3) 0.052(3) 0.052(3) -0.008(2) 0.011(2) 0.006(2)
C8 0.076(4) 0.029(2) 0.063(3) 0.005(2) -0.004(3) 0.006(2)
C9 0.058(3) 0.029(2) 0.050(3) -0.0096(19) 0.006(2) 0.000(2)
C10 0.057(3) 0.043(3) 0.042(2) -0.004(2) 0.010(2) -0.009(2)
C11 0.072(3) 0.049(3) 0.042(3) -0.004(2) 0.008(2) -0.006(3)
C12 0.061(3) 0.049(3) 0.051(3) -0.010(2) 0.001(2) -0.001(2)
C13 0.070(4) 0.042(3) 0.083(4) -0.003(3) 0.000(3) -0.014(3)
C14 0.079(4) 0.034(3) 0.070(4) 0.006(2) -0.003(3) -0.007(2)
C15 0.065(4) 0.063(4) 0.063(3) -0.014(3) 0.004(3) -0.008(3)
C16 0.065(3) 0.063(3) 0.058(3) -0.014(3) 0.004(3) -0.006(3)
C17 0.055(3) 0.055(3) 0.051(3) -0.020(2) 0.010(2) -0.006(2)
C18 0.068(4) 0.056(3) 0.067(4) -0.013(3) 0.002(3) -0.005(3)
C19 0.088(5) 0.064(4) 0.070(4) -0.010(3) -0.001(3) 0.017(3)
C20 0.053(3) 0.087(5) 0.097(5) -0.039(4) 0.001(3) 0.013(3)
C21 0.064(4) 0.079(4) 0.078(4) -0.033(4) 0.021(3) -0.023(3)
C22 0.075(4) 0.062(3) 0.052(3) -0.016(3) 0.015(3) -0.013(3)

loop_
_atom_type_symbol
_atom_type_description
_atom_type_scat_dispersion_real
_atom_type_scat_dispersion_imag
_atom_type_scat_source
C C 0.0033 0.0016 'International Tables Vol C Tables 4.2.6.8 and 6.1.1.4'
H H 0.0000 0.0000 'International Tables Vol C Tables 4.2.6.8 and 6.1.1.4'
N N 0.0061 0.0033 'International Tables Vol C Tables 4.2.6.8 and 6.1.1.4'
O O 0.0106 0.0060 'International Tables Vol C Tables 4.2.6.8 and 6.1.1.4'
S S 0.1246 0.1234 'International Tables Vol C Tables 4.2.6.8 and 6.1.1.4'
Fe Fe 0.3463 0.8444 'International Tables Vol C Tables 4.2.6.8 and 6.1.1.4'

loop_
_geom_angle_atom_site_label_1
_geom_angle_atom_site_label_2
_geom_angle_atom_site_label_3
_geom_angle
_geom_angle_site_symmetry_1
_geom_angle_site_symmetry_3
_geom_angle_publ_flag
C1 Fe1 C2 91.5(2) . . ?
C1 Fe1 C3 96.4(2) . . ?
C2 Fe1 C3 96.9(2) . . ?
C1 Fe1 S2 160.5(2) . . ?
C2 Fe1 S2 88.20(18) . . ?
C3 Fe1 S2 102.94(16) . . ?
C1 Fe1 S1 86.02(17) . . ?
C2 Fe1 S1 150.40(18) . . ?
C3 Fe1 S1 112.68(14) . . ?
S2 Fe1 S1 84.68(4) . . ?
C1 Fe1 Fe2 104.18(19) . . ?
C2 Fe1 Fe2 96.26(17) . . ?
C3 Fe1 Fe2 155.15(15) . . ?
S2 Fe1 Fe2 56.55(4) . . ?
S1 Fe1 Fe2 56.18(4) . . ?
C6 Fe2 C4 99.3(3) . . ?
C6 Fe2 C5 98.7(3) . . ?
C4 Fe2 C5 92.9(2) . . ?
C6 Fe2 S1 103.22(19) . . ?
C4 Fe2 S1 86.14(17) . . ?
C5 Fe2 S1 157.91(19) . . ?
C6 Fe2 S2 100.41(19) . . ?
C4 Fe2 S2 159.7(2) . . ?
C5 Fe2 S2 88.77(17) . . ?
S1 Fe2 S2 84.79(4) . . ?
C6 Fe2 Fe1 147.6(2) . . ?
C4 Fe2 Fe1 103.83(19) . . ?
C5 Fe2 Fe1 102.43(18) . . ?
S1 Fe2 Fe1 56.71(3) . . ?
S2 Fe2 Fe1 56.19(4) . . ?
C7 S1 Fe2 107.80(17) . . ?
C7 S1 Fe1 113.57(15) . . ?
Fe2 S1 Fe1 67.11(4) . . ?
C8 S2 Fe1 111.42(16) . . ?
C8 S2 Fe2 111.65(18) . . ?
Fe1 S2 Fe2 67.26(4) . . ?
C9 N1 C7 118.8(4) . . ?
C9 N1 C8 121.4(4) . . ?
C7 N1 C8 113.2(4) . . ?
O1 C1 Fe1 179.1(5) . . ?
O2 C2 Fe1 179.2(6) . . ?
O3 C3 Fe1 174.3(4) . . ?
O4 C4 Fe2 177.6(6) . . ?
O5 C5 Fe2 179.2(5) . . ?
O6 C6 Fe2 178.8(5) . . ?
N1 C7 S1 115.0(3) . . ?
N1 C7 H7A 108.5 . . ?
S1 C7 H7A 108.5 . . ?
N1 C7 H7B 108.5 . . ?
S1 C7 H7B 108.5 . . ?
H7A C7 H7B 107.5 . . ?
N1 C8 S2 117.8(3) . . ?
N1 C8 H8A 107.9 . . ?
S2 C8 H8A 107.9 . . ?
N1 C8 H8B 107.9 . . ?
S2 C8 H8B 107.9 . . ?
H8A C8 H8B 107.2 . . ?
C10 C9 C14 117.0(5) . . ?
C10 C9 N1 122.5(4) . . ?
C14 C9 N1 120.5(4) . . ?
C11 C10 C9 121.7(4) . . ?
C11 C10 H10 119.2 . . ?
C9 C10 H10 119.2 . . ?
C10 C11 C12 121.0(5) . . ?
C10 C11 H11 119.5 . . ?
C12 C11 H11 119.5 . . ?
C13 C12 C11 117.1(5) . . ?
C13 C12 C15 121.0(5) . . ?
C11 C12 C15 122.0(5) . . ?
C14 C13 C12 122.3(5) . . ?
C14 C13 H13 118.9 . . ?
C12 C13 H13 118.9 . . ?
C13 C14 C9 120.9(5) . . ?
C13 C14 H14 119.5 . . ?
C9 C14 H14 119.5 . . ?
C16 C15 C12 176.3(7) . . ?
C15 C16 C17 179.3(7) . . ?
C22 C17 C18 118.3(5) . . ?
C22 C17 C16 120.6(5) . . ?
C18 C17 C16 121.1(5) . . ?
C19 C18 C17 120.2(6) . . ?
C19 C18 H18 119.9 . . ?
C17 C18 H18 119.9 . . ?
C18 C19 C20 121.2(6) . . ?
C18 C19 H19 119.4 . . ?
C20 C19 H19 119.4 . . ?
C19 C20 C21 120.0(6) . . ?
C19 C20 H20 120.0 . . ?
C21 C20 H20 120.0 . . ?
C22 C21 C20 120.8(6) . . ?
C22 C21 H21 119.6 . . ?
C20 C21 H21 119.6 . . ?
C21 C22 C17 119.5(6) . . ?
C21 C22 H22 120.2 . . ?
C17 C22 H22 120.2 . . ?

loop_
_geom_bond_atom_site_label_1
_geom_bond_atom_site_label_2
_geom_bond_distance
_geom_bond_site_symmetry_2
_geom_bond_publ_flag
Fe1 C1 1.810(5) . ?
Fe1 C2 1.814(5) . ?
Fe1 C3 1.832(5) . ?
Fe1 S2 2.2804(13) . ?
Fe1 S1 2.2968(12) . ?
Fe1 Fe2 2.5313(10) . ?
Fe2 C6 1.815(6) . ?
Fe2 C4 1.822(6) . ?
Fe2 C5 1.833(6) . ?
Fe2 S1 2.2827(13) . ?
Fe2 S2 2.2899(13) . ?
S1 C7 1.875(5) . ?
S2 C8 1.870(5) . ?
N1 C9 1.423(6) . ?
N1 C7 1.448(6) . ?
N1 C8 1.449(6) . ?
O1 C1 1.136(6) . ?
O2 C2 1.139(6) . ?
O3 C3 1.151(6) . ?
O4 C4 1.144(7) . ?
O5 C5 1.136(6) . ?
O6 C6 1.149(7) . ?
C7 H7A 0.9700 . ?
C7 H7B 0.9700 . ?
C8 H8A 0.9700 . ?
C8 H8B 0.9700 . ?
C9 C10 1.409(7) . ?
C9 C14 1.417(7) . ?
C10 C11 1.392(7) . ?
C10 H10 0.9300 . ?
C11 C12 1.417(7) . ?
C11 H11 0.9300 . ?
C12 C13 1.397(8) . ?
C12 C15 1.444(8) . ?
C13 C14 1.388(8) . ?
C13 H13 0.9300 . ?
C14 H14 0.9300 . ?
C15 C16 1.204(8) . ?
C16 C17 1.444(8) . ?
C17 C22 1.420(7) . ?
C17 C18 1.422(8) . ?
C18 C19 1.368(8) . ?
C18 H18 0.9300 . ?
C19 C20 1.375(9) . ?
C19 H19 0.9300 . ?
C20 C21 1.387(10) . ?
C20 H20 0.9300 . ?
C21 C22 1.386(8) . ?
C21 H21 0.9300 . ?
C22 H22 0.9300 . ?

loop_
_geom_torsion_atom_site_label_1
_geom_torsion_atom_site_label_2
_geom_torsion_atom_site_label_3
_geom_torsion_atom_site_label_4
_geom_torsion
_geom_torsion_site_symmetry_1
_geom_torsion_site_symmetry_2
_geom_torsion_site_symmetry_3
_geom_torsion_site_symmetry_4
_geom_torsion_publ_flag
C1 Fe1 Fe2 C6 133.6(4) . . . . ?
C2 Fe1 Fe2 C6 -133.2(4) . . . . ?
C3 Fe1 Fe2 C6 -11.6(5) . . . . ?
S2 Fe1 Fe2 C6 -49.6(3) . . . . ?
S1 Fe1 Fe2 C6 58.4(3) . . . . ?
C1 Fe1 Fe2 C4 -0.6(3) . . . . ?
C2 Fe1 Fe2 C4 92.5(3) . . . . ?
C3 Fe1 Fe2 C4 -145.8(4) . . . . ?
S2 Fe1 Fe2 C4 176.16(19) . . . . ?
S1 Fe1 Fe2 C4 -75.84(19) . . . . ?
C1 Fe1 Fe2 C5 -96.8(3) . . . . ?
C2 Fe1 Fe2 C5 -3.7(3) . . . . ?
C3 Fe1 Fe2 C5 118.0(4) . . . . ?
S2 Fe1 Fe2 C5 79.97(19) . . . . ?
S1 Fe1 Fe2 C5 -172.03(19) . . . . ?
C1 Fe1 Fe2 S1 75.20(18) . . . . ?
C2 Fe1 Fe2 S1 168.34(19) . . . . ?
C3 Fe1 Fe2 S1 -70.0(4) . . . . ?
S2 Fe1 Fe2 S1 -108.00(5) . . . . ?
C1 Fe1 Fe2 S2 -176.80(18) . . . . ?
C2 Fe1 Fe2 S2 -83.66(19) . . . . ?
C3 Fe1 Fe2 S2 38.0(4) . . . . ?
S1 Fe1 Fe2 S2 108.00(5) . . . . ?
C6 Fe2 S1 C7 -43.3(2) . . . . ?
C4 Fe2 S1 C7 -142.0(3) . . . . ?
C5 Fe2 S1 C7 129.8(5) . . . . ?
S2 Fe2 S1 C7 56.16(16) . . . . ?
Fe1 Fe2 S1 C7 108.68(16) . . . . ?
C6 Fe2 S1 Fe1 -152.01(19) . . . . ?
C4 Fe2 S1 Fe1 109.3(2) . . . . ?
C5 Fe2 S1 Fe1 21.1(5) . . . . ?
S2 Fe2 S1 Fe1 -52.51(4) . . . . ?
C1 Fe1 S1 C7 149.7(3) . . . . ?
C2 Fe1 S1 C7 -124.2(4) . . . . ?
C3 Fe1 S1 C7 54.4(2) . . . . ?
S2 Fe1 S1 C7 -47.41(19) . . . . ?
Fe2 Fe1 S1 C7 -100.25(19) . . . . ?
C1 Fe1 S1 Fe2 -110.01(19) . . . . ?
C2 Fe1 S1 Fe2 -24.0(4) . . . . ?
C3 Fe1 S1 Fe2 154.66(17) . . . . ?
S2 Fe1 S1 Fe2 52.84(4) . . . . ?
C1 Fe1 S2 C8 114.7(6) . . . . ?
C2 Fe1 S2 C8 -155.9(3) . . . . ?
C3 Fe1 S2 C8 -59.2(2) . . . . ?
S1 Fe1 S2 C8 52.9(2) . . . . ?
Fe2 Fe1 S2 C8 105.4(2) . . . . ?
C1 Fe1 S2 Fe2 9.3(5) . . . . ?
C2 Fe1 S2 Fe2 98.72(18) . . . . ?
C3 Fe1 S2 Fe2 -164.60(15) . . . . ?
S1 Fe1 S2 Fe2 -52.52(4) . . . . ?
C6 Fe2 S2 C8 50.4(3) . . . . ?
C4 Fe2 S2 C8 -115.9(5) . . . . ?
C5 Fe2 S2 C8 149.1(3) . . . . ?
S1 Fe2 S2 C8 -52.08(17) . . . . ?
Fe1 Fe2 S2 C8 -105.05(17) . . . . ?
C6 Fe2 S2 Fe1 155.48(19) . . . . ?
C4 Fe2 S2 Fe1 -10.8(5) . . . . ?
C5 Fe2 S2 Fe1 -105.87(19) . . . . ?
S1 Fe2 S2 Fe1 52.97(4) . . . . ?
C2 Fe1 C1 O1 170(100) . . . . ?
C3 Fe1 C1 O1 73(50) . . . . ?
S2 Fe1 C1 O1 -101(50) . . . . ?
S1 Fe1 C1 O1 -39(50) . . . . ?
Fe2 Fe1 C1 O1 -93(50) . . . . ?
C1 Fe1 C2 O2 57(44) . . . . ?
C3 Fe1 C2 O2 154(44) . . . . ?
S2 Fe1 C2 O2 -103(44) . . . . ?
S1 Fe1 C2 O2 -27(44) . . . . ?
Fe2 Fe1 C2 O2 -47(44) . . . . ?
C1 Fe1 C3 O3 77(5) . . . . ?
C2 Fe1 C3 O3 -16(5) . . . . ?
S2 Fe1 C3 O3 -105(5) . . . . ?
S1 Fe1 C3 O3 165(5) . . . . ?
Fe2 Fe1 C3 O3 -137(5) . . . . ?
C6 Fe2 C4 O4 -61(15) . . . . ?
C5 Fe2 C4 O4 -160(15) . . . . ?
S1 Fe2 C4 O4 42(15) . . . . ?
S2 Fe2 C4 O4 105(15) . . . . ?
Fe1 Fe2 C4 O4 96(15) . . . . ?
C6 Fe2 C5 O5 -125(40) . . . . ?
C4 Fe2 C5 O5 -25(40) . . . . ?
S1 Fe2 C5 O5 62(40) . . . . ?
S2 Fe2 C5 O5 134(40) . . . . ?
Fe1 Fe2 C5 O5 80(40) . . . . ?
C4 Fe2 C6 O6 -154(100) . . . . ?
C5 Fe2 C6 O6 -59(35) . . . . ?
S1 Fe2 C6 O6 118(35) . . . . ?
S2 Fe2 C6 O6 31(35) . . . . ?
Fe1 Fe2 C6 O6 71(35) . . . . ?
C9 N1 C7 S1 -81.7(5) . . . . ?
C8 N1 C7 S1 70.1(5) . . . . ?
Fe2 S1 C7 N1 -74.8(4) . . . . ?
Fe1 S1 C7 N1 -2.6(4) . . . . ?
C9 N1 C8 S2 88.0(5) . . . . ?
C7 N1 C8 S2 -63.0(5) . . . . ?
Fe1 S2 C8 N1 -11.3(5) . . . . ?
Fe2 S2 C8 N1 61.8(4) . . . . ?
C7 N1 C9 C10 1.3(6) . . . . ?
C8 N1 C9 C10 -148.1(4) . . . . ?
C7 N1 C9 C14 -176.2(4) . . . . ?
C8 N1 C9 C14 34.3(6) . . . . ?
C14 C9 C10 C11 -0.9(7) . . . . ?
N1 C9 C10 C11 -178.6(4) . . . . ?
C9 C10 C11 C12 -0.4(7) . . . . ?
C10 C11 C12 C13 1.5(7) . . . . ?
C10 C11 C12 C15 -179.4(5) . . . . ?
C11 C12 C13 C14 -1.1(8) . . . . ?
C15 C12 C13 C14 179.7(5) . . . . ?
C12 C13 C14 C9 -0.2(9) . . . . ?
C10 C9 C14 C13 1.3(8) . . . . ?
N1 C9 C14 C13 179.0(5) . . . . ?
C13 C12 C15 C16 -31(10) . . . . ?
C11 C12 C15 C16 150(9) . . . . ?
C12 C15 C16 C17 42(62) . . . . ?
C15 C16 C17 C22 -13(56) . . . . ?
C15 C16 C17 C18 168(100) . . . . ?
C22 C17 C18 C19 0.5(8) . . . . ?
C16 C17 C18 C19 179.1(5) . . . . ?
C17 C18 C19 C20 -0.7(9) . . . . ?
C18 C19 C20 C21 1.0(9) . . . . ?
C19 C20 C21 C22 -1.2(9) . . . . ?
C20 C21 C22 C17 1.0(8) . . . . ?
C18 C17 C22 C21 -0.7(7) . . . . ?
C16 C17 C22 C21 -179.3(5) . . . . ?
